data_7704057
loop_
_publ_author_name
'Ayer, Gyanendra B.'
'Klepov, Vladislav V.'
'Pace, Kristen A.'
'Zur Loye, Hans-Conrad'

_publ_section_title
;
 Quaternary cerium(iv) containing fluorides exhibiting
 Ce<sub>3</sub>F<sub>16</sub> sheets and Ce<sub>6</sub>F<sub>30</sub>
 frameworks.
;
_journal_issue 18
_journal_name_full 'Dalton transactions (Cambridge, England : 2003)'
_journal_page_first 5898
_journal_page_last 5905
_journal_paper_doi 10.1039/d0dt00616e
_journal_volume 49
_journal_year 2020
_chemical_formula_moiety '0.5(Ce12 F60 Fe2 Na6)'
_chemical_formula_sum 'Ce6 F30 Fe Na3'
_chemical_formula_weight 1535.54
_space_group_crystal_system trigonal
_space_group_IT_number 165
_space_group_name_Hall '-P 3 2"c'
_space_group_name_H-M_alt 'P -3 c 1'
_audit_creation_date 2019-12-23
_audit_creation_method
;
Olex2 1.2
(compiled 2018.05.29 svn.r3508 for OlexSys, GUI svn.r5506)
;
_audit_update_record
;
2020-02-09 deposited with the CCDC.	2020-04-12 downloaded from the CCDC.
;
_cell_angle_alpha 90
_cell_angle_beta 90
_cell_angle_gamma 120
_cell_formula_units_Z 2
_cell_length_a 9.7288(2)
_cell_length_b 9.7288(2)
_cell_length_c 12.8247(3)
_cell_measurement_reflns_used 9731
_cell_measurement_temperature 300(2)
_cell_measurement_theta_max 36.29
_cell_measurement_theta_min 2.42
_cell_volume 1051.23(4)
_computing_molecular_graphics 'Olex2 (Dolomanov et al., 2009)'
_computing_publication_material 'Olex2 (Dolomanov et al., 2009)'
_computing_structure_refinement 'ShelXL (Sheldrick, 2015)'
_diffrn_ambient_temperature 300.02
_diffrn_measured_fraction_theta_full 0.997
_diffrn_measured_fraction_theta_max 0.998
_diffrn_measurement_device_type 'Bruker D8 QUEST'
_diffrn_measurement_method '\f and \w scans'
_diffrn_radiation_type MoK\a
_diffrn_radiation_wavelength 0.71073
_diffrn_reflns_av_R_equivalents 0.0271
_diffrn_reflns_av_unetI/netI 0.0102
_diffrn_reflns_Laue_measured_fraction_full 0.997
_diffrn_reflns_Laue_measured_fraction_max 0.998
_diffrn_reflns_limit_h_max 13
_diffrn_reflns_limit_h_min -13
_diffrn_reflns_limit_k_max 13
_diffrn_reflns_limit_k_min -13
_diffrn_reflns_limit_l_max 18
_diffrn_reflns_limit_l_min -18
_diffrn_reflns_number 22387
_diffrn_reflns_point_group_measured_fraction_full 0.997
_diffrn_reflns_point_group_measured_fraction_max 0.998
_diffrn_reflns_theta_full 25.242
_diffrn_reflns_theta_max 29.956
_diffrn_reflns_theta_min 2.417
_diffrn_standards_number 0
_exptl_absorpt_coefficient_mu 13.695
_exptl_absorpt_correction_T_max 0.2740
_exptl_absorpt_correction_T_min 0.2013
_exptl_absorpt_correction_type multi-scan
_exptl_absorpt_process_details
;
SADABS-2016/2 (Bruker,2016/2) was used for absorption correction.
wR2(int) was 0.1165 before and 0.0459 after correction.
The Ratio of minimum to maximum transmission is 0.7347.
The \l/2 correction factor is Not present.
;
_exptl_crystal_colour colourless
_exptl_crystal_density_diffrn 4.851
_exptl_crystal_description plate
_exptl_crystal_F_000 1354
_exptl_crystal_size_max 0.08
_exptl_crystal_size_mid 0.06
_exptl_crystal_size_min 0.01
_refine_diff_density_max 0.509
_refine_diff_density_min -0.401
_refine_diff_density_rms 0.100
_refine_ls_extinction_coef 0.00380(11)
_refine_ls_extinction_expression Fc^*^=kFc[1+0.001xFc^2^\l^3^/sin(2\q)]^-1/4^
_refine_ls_extinction_method 'SHELXL-2018/3 (Sheldrick 2018)'
_refine_ls_goodness_of_fit_ref 1.156
_refine_ls_hydrogen_treatment undef
_refine_ls_matrix_type full
_refine_ls_number_parameters 63
_refine_ls_number_reflns 1032
_refine_ls_number_restraints 0
_refine_ls_restrained_S_all 1.156
_refine_ls_R_factor_all 0.0091
_refine_ls_R_factor_gt 0.0090
_refine_ls_shift/su_max 0.002
_refine_ls_shift/su_mean 0.000
_refine_ls_structure_factor_coef Fsqd
_refine_ls_weighting_details 'w=1/[\s^2^(Fo^2^)+2.0097P] where P=(Fo^2^+2Fc^2^)/3'
_refine_ls_weighting_scheme calc
_refine_ls_wR_factor_gt 0.0206
_refine_ls_wR_factor_ref 0.0206
_reflns_Friedel_coverage 0.000
_reflns_number_gt 1029
_reflns_number_total 1032
_reflns_threshold_expression 'I > 2\s(I)'
_cod_data_source_file d0dt00616e2.cif
_cod_data_source_block Na3FeCe6F30
_cod_depositor_comments 'Adding full bibliography for 7704051--7704058.cif.'
_cod_original_cell_volume 1051.23(5)
_cod_database_code 7704057
_shelx_shelxl_version_number 2018/3
_shelx_space_group_comment
;
The symmetry employed for this shelxl refinement is uniquely defined
by the following loop, which should always be used as a source of
symmetry information in preference to the above space-group names.
They are only intended as comments.
;
_shelx_estimated_absorpt_t_max 0.875
_shelx_estimated_absorpt_t_min 0.407
_olex2_refinement_description
;
;
_olex2_submission_special_instructions 'No special instructions were received'

loop_
_space_group_symop_operation_xyz
'x, y, z'
'-y, x-y, z'
'-x+y, -x, z'
'y, x, -z+1/2'
'x-y, -y, -z+1/2'
'-x, -x+y, -z+1/2'
'-x, -y, -z'
'y, -x+y, -z'
'x-y, x, -z'
'-y, -x, z-1/2'
'-x+y, y, z-1/2'
'x, x-y, z-1/2'

loop_
_atom_site_label
_atom_site_type_symbol
_atom_site_fract_x
_atom_site_fract_y
_atom_site_fract_z
_atom_site_U_iso_or_equiv
_atom_site_adp_type
_atom_site_occupancy
_atom_site_site_symmetry_order
_atom_site_calc_flag
_atom_site_refinement_flags_posn
_atom_site_refinement_flags_adp
_atom_site_refinement_flags_occupancy
_atom_site_disorder_assembly
_atom_site_disorder_group
Ce1 Ce 0.40160(2) 0.32547(2) 0.39804(2) 0.00599(4) Uani 1 1 d . . . . .
GA1 Fe 0.000000 0.000000 0.250000 0.00614(10) Uani 1 6 d S T P . .
Na1 Na 0.333333 0.666667 0.33680(10) 0.0141(2) Uani 1 3 d S T P . .
Na2 Na 0.000000 0.000000 0.500000 0.0259(5) Uani 1 6 d S T P . .
F1 F 0.30453(14) 0.43400(13) 0.28578(8) 0.0137(2) Uani 1 1 d . . . . .
F2 F 0.19539(13) 0.31000(13) 0.48359(8) 0.0127(2) Uani 1 1 d . . . . .
F3 F 0.53068(13) 0.41157(12) 0.55106(8) 0.0122(2) Uani 1 1 d . . . . .
F4 F 0.18179(12) 0.10095(13) 0.33893(8) 0.0138(2) Uani 1 1 d . . . . .
F5 F 0.51225(13) 0.17143(13) 0.36122(9) 0.0146(2) Uani 1 1 d . . . . .

loop_
_atom_site_aniso_label
_atom_site_aniso_U_11
_atom_site_aniso_U_22
_atom_site_aniso_U_33
_atom_site_aniso_U_23
_atom_site_aniso_U_13
_atom_site_aniso_U_12
Ce1 0.00552(5) 0.00639(5) 0.00597(5) -0.00013(3) -0.00026(3) 0.00291(4)
GA1 0.00624(15) 0.00624(15) 0.0059(2) 0.000 0.000 0.00312(7)
Na1 0.0121(4) 0.0121(4) 0.0180(6) 0.000 0.000 0.00604(18)
Na2 0.0312(7) 0.0312(7) 0.0152(9) 0.000 0.000 0.0156(4)
F1 0.0215(5) 0.0163(5) 0.0095(4) -0.0011(4) -0.0017(4) 0.0140(5)
F2 0.0121(5) 0.0142(5) 0.0133(5) 0.0007(4) 0.0030(4) 0.0077(4)
F3 0.0140(5) 0.0107(5) 0.0120(5) -0.0001(4) -0.0038(4) 0.0063(4)
F4 0.0111(5) 0.0128(5) 0.0142(5) -0.0018(4) -0.0048(4) 0.0035(4)
F5 0.0151(5) 0.0166(5) 0.0167(5) 0.0023(4) 0.0008(4) 0.0113(4)

loop_
_atom_type_symbol
_atom_type_description
_atom_type_scat_dispersion_real
_atom_type_scat_dispersion_imag
_atom_type_scat_source
F F 0.0171 0.0103 'International Tables Vol C Tables 4.2.6.8 and 6.1.1.4'
Na Na 0.0362 0.0249 'International Tables Vol C Tables 4.2.6.8 and 6.1.1.4'
Fe Fe 0.3463 0.8444 'International Tables Vol C Tables 4.2.6.8 and 6.1.1.4'
Ce Ce -0.2486 2.6331 'International Tables Vol C Tables 4.2.6.8 and 6.1.1.4'

loop_
_geom_angle_atom_site_label_1
_geom_angle_atom_site_label_2
_geom_angle_atom_site_label_3
_geom_angle
_geom_angle_site_symmetry_1
_geom_angle_site_symmetry_3
_geom_angle_publ_flag
Na1 Ce1 Na1 102.994(9) . 4 ?
Na1 Ce1 Na2 104.053(6) . . ?
Na2 Ce1 Na1 131.684(5) . 4 ?
F1 Ce1 Na1 85.76(3) . 4 ?
F1 Ce1 Na1 87.63(3) 4 . ?
F1 Ce1 Na1 30.54(3) 4 4 ?
F1 Ce1 Na1 32.50(3) . . ?
F1 Ce1 Na2 112.87(3) 4 . ?
F1 Ce1 Na2 96.45(3) . . ?
F1 Ce1 F1 61.04(5) . 4 ?
F1 Ce1 F2 139.47(4) . 8_556 ?
F1 Ce1 F3 68.22(4) . 7_666 ?
F1 Ce1 F3 131.95(4) . . ?
F1 Ce1 F4 79.94(4) . . ?
F1 Ce1 F5 128.28(4) . . ?
F2 Ce1 Na1 159.63(3) . 4 ?
F2 Ce1 Na1 118.12(3) 8_556 4 ?
F2 Ce1 Na1 67.25(3) . . ?
F2 Ce1 Na1 138.37(3) 8_556 . ?
F2 Ce1 Na2 43.03(3) 8_556 . ?
F2 Ce1 Na2 42.44(3) . . ?
F2 Ce1 F1 129.11(4) . 4 ?
F2 Ce1 F1 124.83(4) 8_556 4 ?
F2 Ce1 F1 76.81(4) . . ?
F2 Ce1 F2 71.67(4) . 8_556 ?
F2 Ce1 F3 72.22(4) . 7_666 ?
F2 Ce1 F3 122.75(4) 8_556 7_666 ?
F2 Ce1 F3 84.94(4) . . ?
F2 Ce1 F4 73.64(4) . . ?
F2 Ce1 F5 143.43(4) . 3_665 ?
F2 Ce1 F5 139.53(4) . . ?
F3 Ce1 Na1 114.88(3) . 4 ?
F3 Ce1 Na1 111.11(3) 7_666 4 ?
F3 Ce1 Na1 99.47(3) . . ?
F3 Ce1 Na1 36.15(3) 7_666 . ?
F3 Ce1 Na2 99.13(3) . . ?
F3 Ce1 Na2 114.41(3) 7_666 . ?
F3 Ce1 F1 144.52(4) . 4 ?
F3 Ce1 F1 112.41(4) 7_666 4 ?
F3 Ce1 F2 70.01(4) . 8_556 ?
F3 Ce1 F3 63.92(4) . 7_666 ?
F3 Ce1 F4 136.36(4) . . ?
F3 Ce1 F5 93.78(4) . . ?
F4 Ce1 Na1 106.17(3) . . ?
F4 Ce1 Na1 93.18(3) . 4 ?
F4 Ce1 Na2 40.85(3) . . ?
F4 Ce1 F1 72.16(4) . 4 ?
F4 Ce1 F2 67.30(4) . 8_556 ?
F4 Ce1 F3 137.47(4) . 7_666 ?
F5 Ce1 Na1 87.89(3) 3_665 . ?
F5 Ce1 Na1 48.53(3) . 4 ?
F5 Ce1 Na1 48.40(3) 3_665 4 ?
F5 Ce1 Na1 151.50(3) . . ?
F5 Ce1 Na2 98.55(3) . . ?
F5 Ce1 Na2 166.70(3) 3_665 . ?
F5 Ce1 F1 67.49(4) . 4 ?
F5 Ce1 F1 96.78(4) 3_665 . ?
F5 Ce1 F1 72.86(4) 3_665 4 ?
F5 Ce1 F2 123.69(4) 3_665 8_556 ?
F5 Ce1 F2 69.98(4) . 8_556 ?
F5 Ce1 F3 72.03(4) 3_665 7_666 ?
F5 Ce1 F3 72.73(4) 3_665 . ?
F5 Ce1 F3 142.03(4) . 7_666 ?
F5 Ce1 F4 141.50(4) 3_665 . ?
F5 Ce1 F4 80.09(4) . . ?
F5 Ce1 F5 72.06(6) 3_665 . ?
Na2 GA1 Na2 180.0 . 4 ?
F4 GA1 Na2 53.39(3) 2 . ?
F4 GA1 Na2 53.39(3) 6 4 ?
F4 GA1 Na2 53.39(3) 4 4 ?
F4 GA1 Na2 53.39(3) 3 . ?
F4 GA1 Na2 126.61(3) 2 4 ?
F4 GA1 Na2 126.61(3) 4 . ?
F4 GA1 Na2 53.39(3) . . ?
F4 GA1 Na2 126.61(3) 3 4 ?
F4 GA1 Na2 126.61(3) 6 . ?
F4 GA1 Na2 126.61(3) . 4 ?
F4 GA1 Na2 53.39(3) 5 4 ?
F4 GA1 Na2 126.61(3) 5 . ?
F4 GA1 F4 96.15(7) 6 3 ?
F4 GA1 F4 88.01(7) . 4 ?
F4 GA1 F4 88.08(5) 5 4 ?
F4 GA1 F4 96.15(7) 2 4 ?
F4 GA1 F4 88.01(7) 5 3 ?
F4 GA1 F4 88.08(5) . 2 ?
F4 GA1 F4 96.15(7) . 5 ?
F4 GA1 F4 88.08(5) 6 5 ?
F4 GA1 F4 174.14(7) . 6 ?
F4 GA1 F4 88.01(7) 6 2 ?
F4 GA1 F4 88.08(5) 2 3 ?
F4 GA1 F4 88.08(5) . 3 ?
F4 GA1 F4 88.08(5) 6 4 ?
F4 GA1 F4 174.14(7) 5 2 ?
F4 GA1 F4 174.14(7) 4 3 ?
Ce1 Na1 Ce1 115.799(13) 2_665 . ?
Ce1 Na1 Ce1 115.800(13) 3_565 . ?
Ce1 Na1 Ce1 115.800(13) 3_565 2_665 ?
F1 Na1 Ce1 107.19(3) . 3_565 ?
F1 Na1 Ce1 136.69(3) . 2_665 ?
F1 Na1 Ce1 32.80(3) 3_565 3_565 ?
F1 Na1 Ce1 107.19(3) 3_565 2_665 ?
F1 Na1 Ce1 107.19(3) 2_665 . ?
F1 Na1 Ce1 136.69(3) 2_665 3_565 ?
F1 Na1 Ce1 136.69(3) 3_565 . ?
F1 Na1 Ce1 32.80(3) . . ?
F1 Na1 Ce1 32.80(3) 2_665 2_665 ?
F1 Na1 F1 111.81(4) 3_565 2_665 ?
F1 Na1 F1 111.81(4) 3_565 . ?
F1 Na1 F1 111.80(4) 2_665 . ?
F1 Na1 F3 155.23(6) 3_565 7_666 ?
F1 Na1 F3 155.23(6) 2_665 9_556 ?
F1 Na1 F3 69.71(4) . 7_666 ?
F1 Na1 F3 69.71(4) 2_665 8_566 ?
F1 Na1 F3 88.97(4) 2_665 7_666 ?
F1 Na1 F3 88.97(4) 3_565 8_566 ?
F1 Na1 F3 88.97(4) . 9_556 ?
F1 Na1 F3 69.71(4) 3_565 9_556 ?
F1 Na1 F3 155.23(6) . 8_566 ?
F1 Na1 F5 58.08(4) . 4 ?
F1 Na1 F5 58.08(4) 2_665 6_665 ?
F1 Na1 F5 62.20(4) 3_565 4 ?
F1 Na1 F5 104.13(6) . 5_565 ?
F1 Na1 F5 62.20(4) . 6_665 ?
F1 Na1 F5 62.20(4) 2_665 5_565 ?
F1 Na1 F5 104.13(6) 3_565 6_665 ?
F1 Na1 F5 58.08(4) 3_565 5_565 ?
F1 Na1 F5 104.13(6) 2_665 4 ?
F3 Na1 Ce1 82.69(3) 8_566 3_565 ?
F3 Na1 Ce1 122.44(5) 8_566 . ?
F3 Na1 Ce1 37.36(3) 8_566 2_665 ?
F3 Na1 Ce1 82.69(3) 7_666 2_665 ?
F3 Na1 Ce1 37.36(3) 7_666 . ?
F3 Na1 Ce1 82.69(3) 9_556 . ?
F3 Na1 Ce1 122.44(5) 9_556 2_665 ?
F3 Na1 Ce1 37.36(3) 9_556 3_565 ?
F3 Na1 Ce1 122.44(5) 7_666 3_565 ?
F3 Na1 F3 85.76(5) 8_566 7_666 ?
F3 Na1 F3 85.76(5) 9_556 7_666 ?
F3 Na1 F3 85.76(5) 8_566 9_556 ?
F3 Na1 F5 146.67(4) 8_566 4 ?
F3 Na1 F5 98.24(4) 7_666 6_665 ?
F3 Na1 F5 146.67(4) 9_556 6_665 ?
F3 Na1 F5 98.24(4) 8_566 5_565 ?
F3 Na1 F5 127.45(4) 8_566 6_665 ?
F3 Na1 F5 98.24(4) 9_556 4 ?
F3 Na1 F5 127.45(4) 7_666 4 ?
F3 Na1 F5 146.67(4) 7_666 5_565 ?
F3 Na1 F5 127.45(4) 9_556 5_565 ?
F5 Na1 Ce1 132.46(4) 6_665 3_565 ?
F5 Na1 Ce1 80.96(2) 4 3_565 ?
F5 Na1 Ce1 132.46(4) 5_565 . ?
F5 Na1 Ce1 90.86(2) 4 . ?
F5 Na1 Ce1 132.46(4) 4 2_665 ?
F5 Na1 Ce1 90.86(2) 5_565 3_565 ?
F5 Na1 Ce1 90.86(2) 6_665 2_665 ?
F5 Na1 Ce1 80.96(2) 6_665 . ?
F5 Na1 Ce1 80.96(2) 5_565 2_665 ?
F5 Na1 F5 53.36(4) 5_565 4 ?
F5 Na1 F5 53.36(4) 4 6_665 ?
F5 Na1 F5 53.36(4) 5_565 6_665 ?
F2 Na2 F2 119.376(6) 2 . ?
F2 Na2 F2 60.624(6) . 9_556 ?
F2 Na2 F2 119.377(6) 8_556 7_556 ?
F2 Na2 F2 180.0 7_556 . ?
F2 Na2 F2 60.625(6) 8_556 3 ?
F2 Na2 F2 60.623(6) 2 7_556 ?
F2 Na2 F2 119.375(6) 7_556 9_556 ?
F2 Na2 F2 119.375(6) 2 3 ?
F2 Na2 F2 180.0 8_556 2 ?
F2 Na2 F2 119.376(6) . 3 ?
F2 Na2 F2 60.625(6) 7_556 3 ?
F2 Na2 F2 119.375(6) 8_556 9_556 ?
F2 Na2 F2 180.0 9_556 3 ?
F2 Na2 F2 60.625(6) 2 9_556 ?
F2 Na2 F2 60.624(6) 8_556 . ?
F4 Na2 F2 58.85(3) . 8_556 ?
F4 Na2 F2 104.20(3) 2 7_556 ?
F4 Na2 F2 117.59(3) . 7_556 ?
F4 Na2 F2 58.85(3) 8_556 3 ?
F4 Na2 F2 62.41(3) 2 2 ?
F4 Na2 F2 104.21(3) . 9_556 ?
F4 Na2 F2 58.85(3) 3 7_556 ?
F4 Na2 F2 75.79(3) 9_556 8_556 ?
F4 Na2 F2 117.59(3) 8_556 2 ?
F4 Na2 F2 121.15(3) 3 . ?
F4 Na2 F2 58.85(3) 7_556 2 ?
F4 Na2 F2 104.21(3) 3 8_556 ?
F4 Na2 F2 121.15(3) 9_556 7_556 ?
F4 Na2 F2 75.79(3) 7_556 9_556 ?
F4 Na2 F2 75.80(3) 8_556 7_556 ?
F4 Na2 F2 62.41(3) 8_556 8_556 ?
F4 Na2 F2 117.59(3) 3 9_556 ?
F4 Na2 F2 117.59(3) 2 8_556 ?
F4 Na2 F2 104.21(3) 8_556 . ?
F4 Na2 F2 75.79(3) 2 . ?
F4 Na2 F2 117.59(3) 7_556 . ?
F4 Na2 F2 121.15(3) 7_556 8_556 ?
F4 Na2 F2 62.41(3) 9_556 9_556 ?
F4 Na2 F2 121.15(3) 8_556 9_556 ?
F4 Na2 F2 58.85(3) 2 9_556 ?
F4 Na2 F2 121.15(3) . 2 ?
F4 Na2 F2 75.79(3) . 3 ?
F4 Na2 F2 117.59(3) 9_556 3 ?
F4 Na2 F2 62.41(3) 3 3 ?
F4 Na2 F2 104.21(3) 9_556 2 ?
F4 Na2 F2 121.15(3) 2 3 ?
F4 Na2 F2 104.21(3) 7_556 3 ?
F4 Na2 F2 62.41(3) 7_556 7_556 ?
F4 Na2 F2 75.79(3) 3 2 ?
F4 Na2 F2 58.85(3) 9_556 . ?
F4 Na2 F2 62.41(3) . . ?
F4 Na2 F4 117.81(4) 3 8_556 ?
F4 Na2 F4 180.00(3) 8_556 2 ?
F4 Na2 F4 117.81(4) . 8_556 ?
F4 Na2 F4 180.0 9_556 3 ?
F4 Na2 F4 62.19(4) 9_556 7_556 ?
F4 Na2 F4 117.81(4) 3 7_556 ?
F4 Na2 F4 62.19(4) 3 2 ?
F4 Na2 F4 62.19(4) . 2 ?
F4 Na2 F4 62.19(4) 9_556 8_556 ?
F4 Na2 F4 180.00(5) . 7_556 ?
F4 Na2 F4 117.81(4) . 9_556 ?
F4 Na2 F4 117.81(4) 9_556 2 ?
F4 Na2 F4 117.81(4) 2 7_556 ?
F4 Na2 F4 62.19(4) . 3 ?
F4 Na2 F4 62.19(4) 8_556 7_556 ?
Ce1 F1 Ce1 118.88(5) . 4 ?
Na1 F1 Ce1 114.70(5) . . ?
Na1 F1 Ce1 116.40(6) . 4 ?
Ce1 F2 Ce1 153.64(5) . 9_556 ?
Ce1 F2 Na2 103.04(4) . . ?
Ce1 F2 Na2 99.89(4) 9_556 . ?
Ce1 F3 Ce1 116.08(4) . 7_666 ?
Ce1 F3 Na1 136.02(5) . 7_666 ?
Na1 F3 Ce1 106.49(4) 7_666 7_666 ?
Ce1 F4 Na2 103.53(4) . . ?
GA1 F4 Ce1 150.44(6) . . ?
GA1 F4 Na2 90.00(4) . . ?
Ce1 F5 Ce1 152.26(6) 2_655 . ?
Ce1 F5 Na1 97.19(4) 2_655 4 ?
Ce1 F5 Na1 96.19(4) . 4 ?

loop_
_geom_bond_atom_site_label_1
_geom_bond_atom_site_label_2
_geom_bond_distance
_geom_bond_site_symmetry_2
_geom_bond_publ_flag
Ce1 Na1 3.7790(3) . ?
Ce1 Na1 3.9408(10) 4 ?
Ce1 Na2 3.82490(11) . ?
Ce1 F1 2.2531(11) . ?
Ce1 F1 2.4005(11) 4 ?
Ce1 F2 2.3408(10) 8_556 ?
Ce1 F2 2.2246(10) . ?
Ce1 F3 2.3916(10) 7_666 ?
Ce1 F3 2.2535(10) . ?
Ce1 F4 2.2908(11) . ?
Ce1 F5 2.2448(11) 3_665 ?
Ce1 F5 2.2893(11) . ?
GA1 Na2 3.20617(8) 4 ?
GA1 Na2 3.20617(8) . ?
GA1 F4 1.9121(10) 2 ?
GA1 F4 1.9121(10) . ?
GA1 F4 1.9121(10) 4 ?
GA1 F4 1.9121(10) 3 ?
GA1 F4 1.9121(10) 5 ?
GA1 F4 1.9121(10) 6 ?
Na1 F1 2.2352(11) . ?
Na1 F1 2.2352(11) 3_565 ?
Na1 F1 2.2352(11) 2_665 ?
Na1 F3 2.3248(13) 8_566 ?
Na1 F3 2.3248(13) 9_556 ?
Na1 F3 2.3248(13) 7_666 ?
Na1 F5 2.9701(16) 5_565 ?
Na1 F5 2.9701(16) 4 ?
Na1 F5 2.9701(16) 6_665 ?
Na2 F2 2.6497(11) 9_556 ?
Na2 F2 2.6497(11) 3 ?
Na2 F2 2.6496(11) 2 ?
Na2 F2 2.6496(11) . ?
Na2 F2 2.6496(11) 8_556 ?
Na2 F2 2.6496(11) 7_556 ?
Na2 F4 2.5735(11) 9_556 ?
Na2 F4 2.5735(11) 8_556 ?
Na2 F4 2.5735(11) . ?
Na2 F4 2.5735(11) 7_556 ?
Na2 F4 2.5735(11) 3 ?
Na2 F4 2.5735(11) 2 ?
